data_7151471
loop_
_publ_author_name
'Ebner, Sieglinde'
'Wallfisch, Bianca'
'Andraos, John'
'Aitbaev, Ilyas'
'Kiselewsky, Michael'
'Bernhardt, Paul V.'
'Kollenz, Gert'
'Wentrup, Curt'

_publ_section_title
;
 N-Aminopyrroledione?hydrazonoketene?pyrazolium oxide?pyrazolone
 rearrangements and pyrazolone tautomerismElectronic supplementary
 information (ESI) available: calculated and observed IR spectra of 8a
 and X-ray structure, packing diagram, bond lengths and angles for
 compound 14. See http://www.rsc.org/suppdata/ob/b3/b304070d
;
_journal_issue 14
_journal_name_full 'Organic &amp;  Biomolecular Chemistry'
_journal_page_first 2550
_journal_paper_doi 10.1039/b304070d
_journal_volume 1
_journal_year 2003
_chemical_compound_source 'synthesis as described'
_chemical_formula_moiety 'C11 H13 Cl1 N2 O1'
_chemical_formula_structural 'C11 H13 N2 O CL'
_chemical_formula_sum 'C11 H13 Cl N2 O'
_chemical_formula_weight 224.68
_space_group_IT_number 2
_symmetry_cell_setting triclinic
_symmetry_Int_Tables_number 2
_symmetry_space_group_name_Hall '-P 1'
_symmetry_space_group_name_H-M 'P -1'
_atom_sites_solution_hydrogens geom
_atom_sites_solution_primary direct
_atom_sites_solution_secondary difmap
_audit_conform_dict_location ftp://ftp.iucr.org/cifdics/cif_core.dic
_audit_conform_dict_name cif_core.dic
_audit_conform_dict_version 2.1
_audit_creation_date 2003-04-07T15:49:54-00:00
_audit_creation_method 'WinGX routine CIF_UPDATE'
_cell_angle_alpha 103.70(2)
_cell_angle_beta 109.61(2)
_cell_angle_gamma 97.53(2)
_cell_formula_units_Z 2
_cell_length_a 7.348(2)
_cell_length_b 8.642(2)
_cell_length_c 9.832(3)
_cell_measurement_reflns_used 21
_cell_measurement_temperature 296(2)
_cell_measurement_theta_max 15.548
_cell_measurement_theta_min 10.684
_cell_measurement_wavelength 0.71073
_cell_volume 556.1(3)
_computing_cell_refinement 'CAD4 Express (Enraf Nonius, 1994)'
_computing_data_collection 'CAD4 Express (Enraf Nonius, 1994)'
_computing_data_reduction 'XCAD4 (Harms & Wocadlo, 1995)'
_computing_molecular_graphics 'Ortep-3 for Windows (Farrugia, 1997)'
_computing_publication_material 'WinGX publication routines (Farrugia, 1999)'
_computing_structure_refinement 'SHELXL-97 (Sheldrick, 1997)'
_diffrn_ambient_temperature 293(2)
_diffrn_detector 'scintillation LiI'
_diffrn_detector_dtime 1.195
_diffrn_measured_fraction_theta_full 1
_diffrn_measured_fraction_theta_max 1
_diffrn_measurement_device '\k-geometry diffractometer'
_diffrn_measurement_device_type 'Enraf Nonius TurboCAD4'
_diffrn_measurement_method 'non-profiled omega scans'
_diffrn_orient_matrix_type
;
x-axis points to radiation source
the matrix is specified in reciprocal space
;
_diffrn_orient_matrix_UB_11 -0.107369
_diffrn_orient_matrix_UB_12 -0.89661E-1
_diffrn_orient_matrix_UB_13 -0.7768E-2
_diffrn_orient_matrix_UB_21 -0.06619
_diffrn_orient_matrix_UB_22 -0.14651E-1
_diffrn_orient_matrix_UB_23 -0.110674
_diffrn_orient_matrix_UB_31 0.78269E-1
_diffrn_orient_matrix_UB_32 -0.81995E-1
_diffrn_orient_matrix_UB_33 -0.22528E-1
_diffrn_radiation_monochromator graphite
_diffrn_radiation_probe x-ray
_diffrn_radiation_type MoK\a
_diffrn_radiation_wavelength 0.71073
_diffrn_reflns_av_R_equivalents 0.0423
_diffrn_reflns_av_unetI/netI 0.0608
_diffrn_reflns_limit_h_max 8
_diffrn_reflns_limit_h_min 0
_diffrn_reflns_limit_k_max 10
_diffrn_reflns_limit_k_min -10
_diffrn_reflns_limit_l_max 11
_diffrn_reflns_limit_l_min -11
_diffrn_reflns_number 2115
_diffrn_reflns_theta_full 24.97
_diffrn_reflns_theta_max 24.97
_diffrn_reflns_theta_min 2.31
_diffrn_source 'Enraf Nonius FR590'
_diffrn_standards_decay_% 10
_diffrn_standards_interval_time 120
_diffrn_standards_number 3
_exptl_absorpt_coefficient_mu 0.318
_exptl_crystal_colour colourless
_exptl_crystal_density_diffrn 1.342
_exptl_crystal_density_method 'not measured'
_exptl_crystal_description prism
_exptl_crystal_F_000 236
_exptl_crystal_size_max 0.53
_exptl_crystal_size_mid 0.47
_exptl_crystal_size_min 0.07
_refine_diff_density_max 0.409
_refine_diff_density_min -0.393
_refine_diff_density_rms 0.074
_refine_ls_extinction_coef 0.034(14)
_refine_ls_extinction_expression Fc^*^=kFc[1+0.001xFc^2^\l^3^/sin(2\q)]^-1/4^
_refine_ls_extinction_method SHELXL
_refine_ls_goodness_of_fit_ref 1.063
_refine_ls_hydrogen_treatment mixed
_refine_ls_matrix_type full
_refine_ls_number_parameters 147
_refine_ls_number_reflns 1948
_refine_ls_number_restraints 0
_refine_ls_restrained_S_all 1.063
_refine_ls_R_factor_all 0.1272
_refine_ls_R_factor_gt 0.0692
_refine_ls_shift/su_max 0
_refine_ls_shift/su_mean 0
_refine_ls_structure_factor_coef Fsqd
_refine_ls_weighting_details 'calc w=1/[\s^2^(Fo^2^)+(0.1269P)^2^+0.0721P] where P=(Fo^2^+2Fc^2^)/3'
_refine_ls_weighting_scheme calc
_refine_ls_wR_factor_gt 0.1896
_refine_ls_wR_factor_ref 0.2244
_reflns_number_gt 1101
_reflns_number_total 1948
_reflns_threshold_expression >2sigma(I)
_cod_data_source_file b304070d.txt
_cod_data_source_block 1986cw10
_cod_database_code 7151471
_diffrn_standards_decay_corr_max 1.154
_diffrn_standards_decay_corr_min 0.996

loop_
_symmetry_equiv_pos_as_xyz
'x, y, z'
'-x, -y, -z'

loop_
_atom_site_label
_atom_site_type_symbol
_atom_site_fract_x
_atom_site_fract_y
_atom_site_fract_z
_atom_site_U_iso_or_equiv
_atom_site_adp_type
_atom_site_occupancy
_atom_site_symmetry_multiplicity
_atom_site_calc_flag
_atom_site_refinement_flags
_atom_site_disorder_assembly
_atom_site_disorder_group
C3 C 0.2507(7) 0.4302(5) 1.0115(5) 0.0416(11) Uani 1 1 d . . .
C4 C 0.2121(7) 0.2606(5) 0.9777(5) 0.0446(11) Uani 1 1 d . . .
C5 C 0.0886(7) 0.2022(5) 0.8268(5) 0.0488(12) Uani 1 1 d . . .
C6 C 0.3732(7) 0.5632(5) 1.1511(5) 0.0465(12) Uani 1 1 d . . .
C7 C 0.4905(8) 0.5319(6) 1.2799(6) 0.0653(15) Uani 1 1 d . . .
H7 H 0.4926 0.4242 1.2789 0.078 Uiso 1 1 calc R . .
C8 C 0.6040(9) 0.6572(7) 1.4093(6) 0.0716(17) Uani 1 1 d . . .
H8 H 0.6794 0.6337 1.4956 0.086 Uiso 1 1 calc R . .
C9 C 0.6066(8) 0.8167(7) 1.4119(6) 0.0687(16) Uani 1 1 d . . .
H9 H 0.6839 0.9015 1.4995 0.082 Uiso 1 1 calc R . .
C10 C 0.4957(9) 0.8497(6) 1.2859(6) 0.0730(17) Uani 1 1 d . . .
H10 H 0.4987 0.958 1.2873 0.088 Uiso 1 1 calc R . .
C11 C 0.3791(8) 0.7264(6) 1.1561(6) 0.0597(14) Uani 1 1 d . . .
H11 H 0.3034 0.7518 1.071 0.072 Uiso 1 1 calc R . .
C12 C -0.0699(8) 0.3219(6) 0.6190(5) 0.0614(15) Uani 1 1 d . . .
H12A H -0.0715 0.224 0.5474 0.092 Uiso 1 1 calc R . .
H12B H -0.0166 0.4158 0.5964 0.092 Uiso 1 1 calc R . .
H12C H -0.2028 0.3235 0.6129 0.092 Uiso 1 1 calc R . .
C13 C 0.2798(9) 0.1549(6) 1.0780(6) 0.0734(18) Uani 1 1 d . . .
H13A H 0.2072 0.0436 1.0257 0.11 Uiso 1 1 calc R . .
H13B H 0.2562 0.1928 1.1692 0.11 Uiso 1 1 calc R . .
H13C H 0.4191 0.161 1.1029 0.11 Uiso 1 1 calc R . .
N1 N 0.0529(6) 0.3255(4) 0.7710(4) 0.0480(10) Uani 1 1 d . . .
N2 N 0.1494(6) 0.4657(5) 0.8852(4) 0.0473(11) Uani 1 1 d . . .
H2 H 0.161(8) 0.541(7) 0.865(6) 0.062(18) Uiso 1 1 d . . .
O14 O -0.0022(6) 0.0525(4) 0.7328(4) 0.0712(12) Uani 1 1 d . . .
H14 H 0.070(10) -0.030(10) 0.760(7) 0.11(2) Uiso 1 1 d . . .
Cl1 Cl 0.1432(3) 0.75991(15) 0.76482(15) 0.0776(7) Uani 1 1 d . . .

loop_
_atom_site_aniso_label
_atom_site_aniso_U_11
_atom_site_aniso_U_22
_atom_site_aniso_U_33
_atom_site_aniso_U_23
_atom_site_aniso_U_13
_atom_site_aniso_U_12
C3 0.049(3) 0.034(2) 0.040(2) 0.0102(18) 0.014(2) 0.013(2)
C4 0.049(3) 0.035(2) 0.047(2) 0.0159(19) 0.012(2) 0.012(2)
C5 0.051(3) 0.029(2) 0.055(3) 0.010(2) 0.008(2) 0.010(2)
C6 0.053(3) 0.034(2) 0.045(2) 0.0063(19) 0.014(2) 0.010(2)
C7 0.081(4) 0.043(3) 0.053(3) 0.011(2) 0.002(3) 0.021(3)
C8 0.074(4) 0.065(4) 0.048(3) 0.006(3) -0.005(3) 0.021(3)
C9 0.066(4) 0.055(3) 0.060(3) -0.005(3) 0.013(3) 0.002(3)
C10 0.098(4) 0.038(3) 0.058(3) 0.005(2) 0.009(3) 0.005(3)
C11 0.076(4) 0.041(3) 0.052(3) 0.011(2) 0.013(3) 0.016(2)
C12 0.075(4) 0.046(3) 0.050(3) 0.017(2) 0.005(3) 0.014(3)
C13 0.093(4) 0.040(3) 0.065(3) 0.024(2) 0.000(3) 0.011(3)
N1 0.059(2) 0.0321(18) 0.0401(19) 0.0095(15) 0.0040(18) 0.0121(17)
N2 0.063(3) 0.0287(19) 0.041(2) 0.0109(16) 0.0085(19) 0.0103(18)
O14 0.086(3) 0.0305(17) 0.060(2) 0.0033(15) -0.0103(19) 0.0121(17)
Cl1 0.1245(14) 0.0371(7) 0.0593(8) 0.0177(6) 0.0144(8) 0.0294(7)

loop_
_atom_type_symbol
_atom_type_description
_atom_type_scat_dispersion_real
_atom_type_scat_dispersion_imag
_atom_type_scat_source
C C 0.0033 0.0016 'International Tables Vol C Tables 4.2.6.8 and 6.1.1.4'
H H 0 0 'International Tables Vol C Tables 4.2.6.8 and 6.1.1.4'
N N 0.0061 0.0033 'International Tables Vol C Tables 4.2.6.8 and 6.1.1.4'
O O 0.0106 0.006 'International Tables Vol C Tables 4.2.6.8 and 6.1.1.4'
Cl Cl 0.1484 0.1585 'International Tables Vol C Tables 4.2.6.8 and 6.1.1.4'

loop_
_geom_angle_atom_site_label_1
_geom_angle_atom_site_label_2
_geom_angle_atom_site_label_3
_geom_angle
_geom_angle_site_symmetry_1
_geom_angle_site_symmetry_3
_geom_angle_publ_flag
N2 C3 C4 107.6(4) . . ?
N2 C3 C6 120.0(4) . . ?
C4 C3 C6 132.4(4) . . ?
C5 C4 C3 105.1(4) . . ?
C5 C4 C13 124.7(4) . . ?
C3 C4 C13 130.1(4) . . ?
N1 C5 O14 116.5(4) . . ?
N1 C5 C4 110.3(4) . . ?
O14 C5 C4 133.1(4) . . ?
C7 C6 C11 117.6(4) . . ?
C7 C6 C3 121.7(4) . . ?
C11 C6 C3 120.7(4) . . ?
C8 C7 C6 121.0(5) . . ?
C9 C8 C7 120.4(5) . . ?
C10 C9 C8 119.4(5) . . ?
C9 C10 C11 121.3(5) . . ?
C10 C11 C6 120.4(5) . . ?
C5 N1 N2 107.4(3) . . ?
C5 N1 C12 129.4(4) . . ?
N2 N1 C12 123.2(4) . . ?
C3 N2 N1 109.6(4) . . ?

loop_
_geom_bond_atom_site_label_1
_geom_bond_atom_site_label_2
_geom_bond_distance
_geom_bond_site_symmetry_2
_geom_bond_publ_flag
C3 N2 1.346(6) . ?
C3 C4 1.391(6) . ?
C3 C6 1.473(6) . ?
C4 C5 1.379(6) . ?
C4 C13 1.507(6) . ?
C5 N1 1.326(5) . ?
C5 O14 1.329(5) . ?
C6 C7 1.382(7) . ?
C6 C11 1.394(6) . ?
C7 C8 1.373(7) . ?
C8 C9 1.370(8) . ?
C9 C10 1.353(8) . ?
C10 C11 1.371(7) . ?
C12 N1 1.454(6) . ?
N1 N2 1.352(5) . ?

loop_
_geom_torsion_atom_site_label_1
_geom_torsion_atom_site_label_2
_geom_torsion_atom_site_label_3
_geom_torsion_atom_site_label_4
_geom_torsion
_geom_torsion_site_symmetry_1
_geom_torsion_site_symmetry_2
_geom_torsion_site_symmetry_3
_geom_torsion_site_symmetry_4
_geom_torsion_publ_flag
N2 C3 C4 C5 1.2(6) . . . . ?
C6 C3 C4 C5 -178.9(5) . . . . ?
N2 C3 C4 C13 -177.3(6) . . . . ?
C6 C3 C4 C13 2.6(9) . . . . ?
C3 C4 C5 N1 -0.1(6) . . . . ?
C13 C4 C5 N1 178.5(5) . . . . ?
C3 C4 C5 O14 -177.4(6) . . . . ?
C13 C4 C5 O14 1.2(10) . . . . ?
N2 C3 C6 C7 -175.3(5) . . . . ?
C4 C3 C6 C7 4.9(9) . . . . ?
N2 C3 C6 C11 2.8(7) . . . . ?
C4 C3 C6 C11 -177.1(5) . . . . ?
C11 C6 C7 C8 1.9(9) . . . . ?
C3 C6 C7 C8 180.0(5) . . . . ?
C6 C7 C8 C9 -1.6(10) . . . . ?
C7 C8 C9 C10 0.2(10) . . . . ?
C8 C9 C10 C11 0.7(10) . . . . ?
C9 C10 C11 C6 -0.4(10) . . . . ?
C7 C6 C11 C10 -0.9(9) . . . . ?
C3 C6 C11 C10 -179.1(5) . . . . ?
O14 C5 N1 N2 176.8(5) . . . . ?
C4 C5 N1 N2 -1.1(6) . . . . ?
O14 C5 N1 C12 -1.3(8) . . . . ?
C4 C5 N1 C12 -179.2(5) . . . . ?
C4 C3 N2 N1 -1.9(5) . . . . ?
C6 C3 N2 N1 178.2(4) . . . . ?
C5 N1 N2 C3 1.9(5) . . . . ?
C12 N1 N2 C3 -179.9(5) . . . . ?

loop_
_cod_related_entry_id
_cod_related_entry_database
_cod_related_entry_code
1 ChemSpider 30653456
